data_1536771
loop_
_publ_author_name
'Yakubovich, O.V.'
'Mel'nikov, O.K.'

_publ_section_title
;
 Crystal structure of Li4(P2O7)
;
_journal_name_full Kristallografiya
_journal_page_first 815
_journal_page_last 820
_journal_volume 39
_journal_year 1994
_chemical_formula_sum 'Li4 O7 P2'
_chemical_name_systematic 'Li4 (P2 O7)'
_space_group_IT_number 14
_symmetry_space_group_name_Hall '-P 2yn'
_symmetry_space_group_name_H-M 'P 1 21/n 1'
_cell_angle_alpha 90
_cell_angle_beta 89.97
_cell_angle_gamma 90
_cell_formula_units_Z 4
_cell_length_a 5.19
_cell_length_b 13.902
_cell_length_c 7.901
_cell_volume 570.068
_citation_journal_id_ASTM KRISAJ
_cod_data_source_file Yakubovich_KRISAJ_1994_1433.cif
_cod_data_source_block Li4O7P2
_cod_original_sg_symbol_Hall '-P 2ybc (x-z,y,z)'
_cod_database_code 1536771

loop_
_symmetry_equiv_pos_as_xyz
x,y,z
-x+1/2,y+1/2,-z+1/2
-x,-y,-z
x-1/2,-y-1/2,z-1/2

loop_
_atom_site_label
_atom_site_type_symbol
_atom_site_fract_x
_atom_site_fract_y
_atom_site_fract_z
_atom_site_occupancy
_atom_site_U_iso_or_equiv
O1 O-2 0.2005 0.9468 0.4109 1 0.0
O7 O-2 0.3173 0.7205 0.4035 1 0.0
O6 O-2 0.2106 0.5579 0.3341 1 0.0
Li3 Li+1 0.182 0.0567 0.5588 1 0.0
Li2 Li+1 0.198 0.7831 0.9463 1 0.0
P2 P+5 0.1718 0.44867 0.26308 1 0.0
O4 O-2 0.1146 0.5697 0.7461 1 0.0
O2 O-2 0.1826 0.1709 0.4086 1 0.0
Li4 Li+1 0.171 0.1069 0.9277 1 0.0
O5 O-2 0.1889 0.8895 0.1066 1 0.0
O3 O-2 0.1014 0.3098 0.7514 1 0.0
P1 P+5 0.1815 0.66682 0.26125 1 0.0
Li1 Li+1 0.197 0.825 0.5462 1 0.0
